data_4305825
loop_
_publ_author_name
'Hu Xu'
'Dennis K. P. Ng'

_publ_section_title
;
Construction of Subphthalocyanine-Porphyrin and
Subphthalocyanine-Phthalocyanine Heterodyads through Axial Coordination
;
_journal_name_full 'Inorganic Chemistry'
_journal_page_first 7921
_journal_page_last 7927
_journal_paper_doi 10.1021/ic800756h
_journal_volume 47
_journal_year 2008
_chemical_formula_sum 'C77.5 H53 B N11 O2 Zn'
_chemical_formula_weight 1246.49
_chemical_name_systematic
; 
 ? 
;
_space_group_IT_number 2
_symmetry_cell_setting triclinic
_symmetry_space_group_name_Hall '-P 1'
_symmetry_space_group_name_H-M 'P -1'
_atom_sites_solution_hydrogens geom
_atom_sites_solution_primary direct
_atom_sites_solution_secondary difmap
_audit_creation_method SHELXL-97
_cell_angle_alpha 70.607(2)
_cell_angle_beta 83.747(3)
_cell_angle_gamma 63.055(2)
_cell_formula_units_Z 2
_cell_length_a 14.2910(18)
_cell_length_b 14.3597(18)
_cell_length_c 19.097(2)
_cell_measurement_reflns_used 954
_cell_measurement_temperature 293(2)
_cell_measurement_theta_max 25.40
_cell_measurement_theta_min 2.77
_cell_volume 3291.3(7)
_computing_cell_refinement 'BRUKER SMART CCD DIFFRACTOMETER'
_computing_data_collection 'BRUKER SMART CCD DIFFRACTOMETER'
_computing_data_reduction 'BRUKER SMART CCD DIFFRACTOMETER'
_computing_molecular_graphics 'SIEMENS SHELXTL'
_computing_publication_material 'SIEMENS SHELXTL'
_computing_structure_refinement 'SHELXL-97 (Sheldrick, 1997)'
_computing_structure_solution 'SHELXS-97 (Sheldrick, 1990)'
_diffrn_ambient_temperature 293(2)
_diffrn_measured_fraction_theta_full 0.995
_diffrn_measured_fraction_theta_max 0.995
_diffrn_measurement_device_type 'BRUKER SMART CCD DIFFRACTOMETER'
_diffrn_measurement_method 'OMEGA SCAN'
_diffrn_radiation_monochromator graphite
_diffrn_radiation_source 'fine-focus sealed tube'
_diffrn_radiation_type MoK\a
_diffrn_radiation_wavelength 0.71073
_diffrn_reflns_av_R_equivalents 0.0211
_diffrn_reflns_av_sigmaI/netI 0.0410
_diffrn_reflns_limit_h_max 9
_diffrn_reflns_limit_h_min -16
_diffrn_reflns_limit_k_max 16
_diffrn_reflns_limit_k_min -17
_diffrn_reflns_limit_l_max 22
_diffrn_reflns_limit_l_min -21
_diffrn_reflns_number 17782
_diffrn_reflns_theta_full 25.00
_diffrn_reflns_theta_max 25.00
_diffrn_reflns_theta_min 1.60
_exptl_absorpt_coefficient_mu 0.430
_exptl_absorpt_correction_T_max 1.000
_exptl_absorpt_correction_T_min 0.505412
_exptl_absorpt_correction_type multi-scan
_exptl_crystal_colour purple
_exptl_crystal_density_diffrn 1.258
_exptl_crystal_density_method 'not measured'
_exptl_crystal_description block
_exptl_crystal_F_000 1292
_exptl_crystal_size_max 0.50
_exptl_crystal_size_mid 0.40
_exptl_crystal_size_min 0.30
_refine_diff_density_max 0.922
_refine_diff_density_min -0.267
_refine_diff_density_rms 0.076
_refine_ls_extinction_method none
_refine_ls_goodness_of_fit_ref 1.076
_refine_ls_hydrogen_treatment riding
_refine_ls_matrix_type full
_refine_ls_number_parameters 856
_refine_ls_number_reflns 11511
_refine_ls_number_restraints 6
_refine_ls_restrained_S_all 1.077
_refine_ls_R_factor_all 0.0700
_refine_ls_R_factor_gt 0.0499
_refine_ls_shift/su_max 0.002
_refine_ls_shift/su_mean 0.000
_refine_ls_structure_factor_coef Fsqd
_refine_ls_weighting_details 'calc w=1/[\s^2^(Fo^2^)+(0.0843P)^2^+1.9624P] where P=(Fo^2^+2Fc^2^)/3'
_refine_ls_weighting_scheme calc
_refine_ls_wR_factor_gt 0.1403
_refine_ls_wR_factor_ref 0.1592
_reflns_number_gt 8886
_reflns_number_total 11511
_reflns_threshold_expression >2sigma(I)
_cod_data_source_file ic800756h-file004_3.cif
_cod_data_source_block xh7-zntpp
_cod_depositor_comments
;
The following automatic conversions were performed:
'_symmetry_cell_setting' value 'Triclinic' changed to 'triclinic'
according to '/home/saulius/struct/CIF-dictionaries/cif_core.dic'
dictionary named 'cif_core.dic' version 2.4.1 from 2010-06-29.

Automatic conversion script
Id: cif_fix_enum 1527 2010-12-29 10:47:43Z saulius 
;
_cod_original_formula_sum 'C77.50 H53 B N11 O2 Zn'
_cod_database_code 4305825

loop_
_symmetry_equiv_pos_as_xyz
'x, y, z'
'-x, -y, -z'

loop_
_atom_site_label
_atom_site_type_symbol
_atom_site_fract_x
_atom_site_fract_y
_atom_site_fract_z
_atom_site_U_iso_or_equiv
_atom_site_adp_type
_atom_site_occupancy
_atom_site_symmetry_multiplicity
_atom_site_calc_flag
_atom_site_refinement_flags
_atom_site_disorder_assembly
_atom_site_disorder_group
Zn1 Zn 0.68881(3) 0.65394(3) 0.881176(18) 0.03243(12) Uani 1 1 d . . .
B1 B 1.0983(3) 0.5071(3) 0.6956(2) 0.0433(9) Uani 1 1 d . . .
O1 O 1.06399(18) 0.5599(2) 0.75220(13) 0.0487(6) Uani 1 1 d . . .
O2 O 1.0854(12) -0.0673(15) 0.8297(10) 0.249(9) Uani 0.50 1 d PD . .
O3 O 1.1297(8) 0.9583(8) 0.3682(6) 0.136(3) Uani 0.50 1 d PD . .
N1 N 0.67059(19) 0.67067(19) 0.98569(13) 0.0335(5) Uani 1 1 d . . .
N2 N 0.6642(2) 0.81570(19) 0.83639(13) 0.0364(6) Uani 1 1 d . . .
N3 N 0.6627(2) 0.65814(19) 0.77552(13) 0.0354(6) Uani 1 1 d . . .
N4 N 0.6656(2) 0.51405(19) 0.92525(13) 0.0360(6) Uani 1 1 d . . .
N5 N 0.85730(19) 0.5652(2) 0.88054(14) 0.0389(6) Uani 1 1 d . . .
N6 N 1.1520(2) 0.3844(2) 0.71957(14) 0.0424(6) Uani 1 1 d . . .
N7 N 1.3241(2) 0.3735(3) 0.70634(15) 0.0490(7) Uani 1 1 d . . .
N8 N 1.1758(2) 0.5410(2) 0.65082(15) 0.0446(6) Uani 1 1 d . . .
N9 N 1.0538(2) 0.6760(2) 0.55082(16) 0.0505(7) Uani 1 1 d . . .
N10 N 1.0151(2) 0.5379(2) 0.63964(15) 0.0448(6) Uani 1 1 d . . .
N11 N 1.0114(2) 0.3648(2) 0.68026(16) 0.0486(7) Uani 1 1 d . . .
C1 C 0.6598(2) 0.5986(2) 1.05078(16) 0.0331(6) Uani 1 1 d . . .
C2 C 0.6457(2) 0.6433(2) 1.11016(17) 0.0358(7) Uani 1 1 d . . .
H2A H 0.6349 0.6115 1.1594 0.043 Uiso 1 1 calc R . .
C3 C 0.6511(2) 0.7407(2) 1.08103(16) 0.0366(7) Uani 1 1 d . . .
H3A H 0.6454 0.7877 1.1068 0.044 Uiso 1 1 calc R . .
C4 C 0.6671(2) 0.7576(2) 1.00333(16) 0.0327(6) Uani 1 1 d . . .
C5 C 0.6748(2) 0.8502(2) 0.95291(17) 0.0361(7) Uani 1 1 d . . .
C6 C 0.6735(2) 0.8768(2) 0.87516(17) 0.0358(7) Uani 1 1 d . . .
C7 C 0.6793(3) 0.9732(3) 0.82331(18) 0.0457(8) Uani 1 1 d . . .
H7B H 0.6874 1.0269 0.8353 0.055 Uiso 1 1 calc R . .
C8 C 0.6707(3) 0.9712(3) 0.75445(19) 0.0468(8) Uani 1 1 d . . .
H8A H 0.6711 1.0236 0.7100 0.056 Uiso 1 1 calc R . .
C9 C 0.6608(2) 0.8727(2) 0.76232(17) 0.0388(7) Uani 1 1 d . . .
C10 C 0.6513(3) 0.8398(2) 0.70284(17) 0.0394(7) Uani 1 1 d . . .
C11 C 0.6511(2) 0.7396(2) 0.71004(16) 0.0363(7) Uani 1 1 d . . .
C12 C 0.6420(3) 0.7050(3) 0.64959(18) 0.0485(8) Uani 1 1 d . . .
H12A H 0.6322 0.7461 0.5994 0.058 Uiso 1 1 calc R . .
C13 C 0.6501(3) 0.6027(3) 0.67877(18) 0.0466(8) Uani 1 1 d . . .
H13A H 0.6474 0.5596 0.6526 0.056 Uiso 1 1 calc R . .
C14 C 0.6639(2) 0.5721(2) 0.75794(17) 0.0379(7) Uani 1 1 d . . .
C15 C 0.6752(3) 0.4709(2) 0.80918(17) 0.0391(7) Uani 1 1 d . . .
C16 C 0.6767(3) 0.4444(2) 0.88649(17) 0.0406(7) Uani 1 1 d . . .
C17 C 0.6903(3) 0.3397(3) 0.93840(19) 0.0576(10) Uani 1 1 d . . .
H17A H 0.7000 0.2782 0.9266 0.069 Uiso 1 1 calc R . .
C18 C 0.6863(3) 0.3470(3) 1.00663(19) 0.0571(10) Uani 1 1 d . . .
H18A H 0.6928 0.2914 1.0510 0.069 Uiso 1 1 calc R . .
C19 C 0.6700(3) 0.4567(2) 0.99919(17) 0.0388(7) Uani 1 1 d . . .
C20 C 0.6644(2) 0.4956(2) 1.05832(17) 0.0364(7) Uani 1 1 d . . .
C21 C 0.6837(2) 0.9281(2) 0.98528(17) 0.0380(7) Uani 1 1 d . . .
C22 C 0.7700(3) 0.8927(3) 1.0311(2) 0.0511(9) Uani 1 1 d . . .
H22A H 0.8222 0.8205 1.0417 0.061 Uiso 1 1 calc R . .
C23 C 0.7795(4) 0.9631(3) 1.0612(2) 0.0638(11) Uani 1 1 d . . .
H23A H 0.8380 0.9385 1.0917 0.077 Uiso 1 1 calc R . .
C24 C 0.7025(4) 1.0697(3) 1.0462(2) 0.0662(11) Uani 1 1 d . . .
H24A H 0.7089 1.1173 1.0664 0.079 Uiso 1 1 calc R . .
C25 C 0.6166(3) 1.1058(3) 1.0015(2) 0.0614(10) Uani 1 1 d . . .
H25A H 0.5644 1.1779 0.9915 0.074 Uiso 1 1 calc R . .
C26 C 0.6071(3) 1.0355(3) 0.9709(2) 0.0494(8) Uani 1 1 d . . .
H26A H 0.5484 1.0608 0.9403 0.059 Uiso 1 1 calc R . .
C31 C 0.6391(3) 0.9199(3) 0.62609(18) 0.0502(9) Uani 1 1 d . . .
C32 C 0.5477(4) 1.0170(3) 0.6028(2) 0.0699(12) Uani 1 1 d . . .
H32A H 0.4939 1.0321 0.6356 0.084 Uiso 1 1 calc R . .
C33 C 0.5334(5) 1.0923(4) 0.5325(3) 0.0904(16) Uani 1 1 d . . .
H33A H 0.4713 1.1573 0.5190 0.108 Uiso 1 1 calc R . .
C34 C 0.6076(6) 1.0723(5) 0.4847(3) 0.0943(17) Uani 1 1 d . . .
H34A H 0.5969 1.1226 0.4371 0.113 Uiso 1 1 calc R . .
C35 C 0.7000(6) 0.9787(6) 0.5041(3) 0.117(2) Uani 1 1 d . . .
H35A H 0.7527 0.9661 0.4703 0.140 Uiso 1 1 calc R . .
C36 C 0.7157(4) 0.9003(4) 0.5762(3) 0.0913(16) Uani 1 1 d . . .
H36A H 0.7782 0.8357 0.5893 0.110 Uiso 1 1 calc R . .
C41 C 0.6841(3) 0.3852(3) 0.77718(17) 0.0434(8) Uani 1 1 d . . .
C42 C 0.7707(4) 0.3376(3) 0.7396(2) 0.0665(11) Uani 1 1 d . . .
H42A H 0.8251 0.3576 0.7348 0.080 Uiso 1 1 calc R . .
C43 C 0.7781(5) 0.2602(4) 0.7087(3) 0.0883(16) Uani 1 1 d . . .
H43A H 0.8374 0.2283 0.6835 0.106 Uiso 1 1 calc R . .
C44 C 0.6987(5) 0.2303(4) 0.7149(3) 0.0852(16) Uani 1 1 d . . .
H44A H 0.7034 0.1791 0.6934 0.102 Uiso 1 1 calc R . .
C45 C 0.6131(4) 0.2755(4) 0.7525(3) 0.0780(14) Uani 1 1 d . . .
H45A H 0.5595 0.2542 0.7575 0.094 Uiso 1 1 calc R . .
C46 C 0.6048(3) 0.3538(3) 0.7838(2) 0.0628(10) Uani 1 1 d . . .
H46A H 0.5455 0.3850 0.8092 0.075 Uiso 1 1 calc R . .
C51 C 0.6689(2) 0.4203(2) 1.13529(17) 0.0376(7) Uani 1 1 d . . .
C52 C 0.7484(3) 0.3884(3) 1.18647(19) 0.0486(8) Uani 1 1 d . . .
H52A H 0.7979 0.4156 1.1729 0.058 Uiso 1 1 calc R . .
C53 C 0.7550(3) 0.3172(3) 1.2569(2) 0.0613(10) Uani 1 1 d . . .
H53A H 0.8092 0.2962 1.2902 0.074 Uiso 1 1 calc R . .
C54 C 0.6820(4) 0.2767(3) 1.2784(2) 0.0666(11) Uani 1 1 d . . .
H54A H 0.6864 0.2290 1.3262 0.080 Uiso 1 1 calc R . .
C55 C 0.6033(3) 0.3071(3) 1.2291(2) 0.0616(11) Uani 1 1 d . . .
H55A H 0.5540 0.2796 1.2434 0.074 Uiso 1 1 calc R . .
C56 C 0.5958(3) 0.3787(3) 1.1577(2) 0.0485(8) Uani 1 1 d . . .
H56A H 0.5415 0.3990 1.1247 0.058 Uiso 1 1 calc R . .
C61 C 0.9088(2) 0.5877(3) 0.81940(17) 0.0394(7) Uani 1 1 d . . .
H61A H 0.8711 0.6468 0.7781 0.047 Uiso 1 1 calc R . .
C62 C 1.0153(2) 0.5271(3) 0.81487(18) 0.0400(7) Uani 1 1 d . . .
C63 C 1.0708(3) 0.4401(3) 0.8763(2) 0.0581(10) Uani 1 1 d . . .
H63A H 1.1427 0.3975 0.8750 0.070 Uiso 1 1 calc R . .
C64 C 1.0188(3) 0.4175(3) 0.9390(2) 0.0642(11) Uani 1 1 d . . .
H64A H 1.0551 0.3597 0.9812 0.077 Uiso 1 1 calc R . .
C65 C 0.9120(3) 0.4811(3) 0.93930(19) 0.0509(9) Uani 1 1 d . . .
H65A H 0.8771 0.4645 0.9821 0.061 Uiso 1 1 calc R . .
C71 C 1.1048(3) 0.3214(3) 0.71562(19) 0.0462(8) Uani 1 1 d . . .
C72 C 1.1855(3) 0.2084(3) 0.73822(19) 0.0514(9) Uani 1 1 d . . .
C73 C 1.1843(3) 0.1103(3) 0.7427(2) 0.0642(10) Uani 1 1 d . . .
H73A H 1.1222 0.1085 0.7346 0.077 Uiso 1 1 calc R . .
C74 C 1.2781(4) 0.0159(4) 0.7594(3) 0.0797(13) Uani 1 1 d . . .
H74A H 1.2784 -0.0507 0.7636 0.096 Uiso 1 1 calc R . .
C75 C 1.3718(4) 0.0168(4) 0.7701(3) 0.0798(14) Uani 1 1 d . . .
H75A H 1.4333 -0.0490 0.7820 0.096 Uiso 1 1 calc R . .
C76 C 1.3758(3) 0.1138(4) 0.7636(2) 0.0656(11) Uani 1 1 d . . .
H76A H 1.4392 0.1143 0.7697 0.079 Uiso 1 1 calc R . .
C77 C 1.2816(3) 0.2112(3) 0.74761(19) 0.0513(9) Uani 1 1 d . . .
C78 C 1.2595(3) 0.3253(3) 0.72918(18) 0.0460(8) Uani 1 1 d . . .
C79 C 1.2812(3) 0.4797(3) 0.66389(18) 0.0463(8) Uani 1 1 d . . .
C80 C 1.3277(3) 0.5445(3) 0.61115(19) 0.0513(9) Uani 1 1 d . . .
C81 C 1.4311(3) 0.5282(4) 0.6004(2) 0.0631(11) Uani 1 1 d . . .
H81A H 1.4862 0.4676 0.6313 0.076 Uiso 1 1 calc R . .
C82 C 1.4489(4) 0.6053(5) 0.5419(3) 0.0803(14) Uani 1 1 d . . .
H82A H 1.5173 0.5969 0.5343 0.096 Uiso 1 1 calc R . .
C83 C 1.3685(4) 0.6945(5) 0.4942(3) 0.0805(14) Uani 1 1 d . . .
H83A H 1.3842 0.7440 0.4553 0.097 Uiso 1 1 calc R . .
C84 C 1.2651(4) 0.7118(4) 0.5032(2) 0.0666(11) Uani 1 1 d . . .
H84A H 1.2112 0.7711 0.4706 0.080 Uiso 1 1 calc R . .
C85 C 1.2451(3) 0.6368(3) 0.5630(2) 0.0524(9) Uani 1 1 d . . .
C86 C 1.1481(3) 0.6287(3) 0.5868(2) 0.0490(8) Uani 1 1 d . . .
C87 C 0.9918(3) 0.6258(3) 0.5750(2) 0.0494(8) Uani 1 1 d . . .
C88 C 0.9078(3) 0.6284(3) 0.5365(2) 0.0506(8) Uani 1 1 d . . .
C89 C 0.8463(3) 0.7025(4) 0.4720(2) 0.0618(10) Uani 1 1 d . . .
H89A H 0.8553 0.7647 0.4449 0.074 Uiso 1 1 calc R . .
C90 C 0.7719(3) 0.6809(4) 0.4495(2) 0.0679(12) Uani 1 1 d . . .
H90A H 0.7277 0.7315 0.4080 0.082 Uiso 1 1 calc R . .
C91 C 0.7614(3) 0.5859(4) 0.4871(2) 0.0669(12) Uani 1 1 d . . .
H91A H 0.7112 0.5735 0.4697 0.080 Uiso 1 1 calc R . .
C92 C 0.8233(3) 0.5089(3) 0.5498(2) 0.0557(9) Uani 1 1 d . . .
H92A H 0.8172 0.4442 0.5739 0.067 Uiso 1 1 calc R . .
C93 C 0.8955(3) 0.5321(3) 0.5758(2) 0.0489(8) Uani 1 1 d . . .
C94 C 0.9711(3) 0.4715(3) 0.63916(19) 0.0462(8) Uani 1 1 d . . .
C95 C 0.9426(13) 0.0127(13) 0.8822(7) 0.416(8) Uani 1 1 d D . .
H95A H 0.9705 0.0650 0.8731 0.625 Uiso 1 1 calc R . .
H95B H 0.9180 -0.0004 0.9317 0.625 Uiso 1 1 calc R . .
H95C H 0.8854 0.0415 0.8470 0.625 Uiso 1 1 calc R . .
C96 C 1.0279(14) -0.0943(15) 0.8742(15) 0.75(4) Uani 1 1 d D . .
C97 C 0.9995(13) -0.1872(11) 0.8871(11) 0.427(18) Uani 1 1 d D . .
H97A H 1.0601 -0.2504 0.8812 0.641 Uiso 1 1 calc R . .
H97B H 0.9444 -0.1651 0.8518 0.641 Uiso 1 1 calc R . .
H97C H 0.9758 -0.2054 0.9366 0.641 Uiso 1 1 calc R . .
C98 C 1.0501(11) 1.1290(13) 0.3195(11) 0.195(9) Uani 0.50 1 d PD . .
H98A H 1.1151 1.1090 0.2949 0.293 Uiso 0.50 1 calc PR . .
H98B H 1.0505 1.1655 0.3534 0.293 Uiso 0.50 1 calc PR . .
H98C H 0.9927 1.1776 0.2833 0.293 Uiso 0.50 1 calc PR . .
C99 C 1.0373(11) 1.0275(9) 0.3616(8) 0.182(10) Uani 0.50 1 d PD . .
C100 C 0.9379(15) 1.036(3) 0.4016(11) 0.60(2) Uani 0.50 1 d PD . .
H10A H 0.9411 0.9640 0.4231 0.894 Uiso 0.50 1 calc PR . .
H10B H 0.8783 1.0822 0.3669 0.894 Uiso 0.50 1 calc PR . .
H10C H 0.9310 1.0677 0.4401 0.894 Uiso 0.50 1 calc PR . .

loop_
_atom_site_aniso_label
_atom_site_aniso_U_11
_atom_site_aniso_U_22
_atom_site_aniso_U_33
_atom_site_aniso_U_23
_atom_site_aniso_U_13
_atom_site_aniso_U_12
Zn1 0.0350(2) 0.02674(19) 0.0335(2) -0.00730(14) -0.00017(14) -0.01326(15)
B1 0.038(2) 0.054(2) 0.040(2) -0.0173(17) 0.0062(16) -0.0217(18)
O1 0.0481(14) 0.0616(15) 0.0487(14) -0.0279(12) 0.0170(11) -0.0307(12)
O2 0.190(14) 0.275(18) 0.32(2) -0.073(15) 0.130(14) -0.172(15)
O3 0.155(9) 0.111(7) 0.134(8) -0.044(6) 0.040(7) -0.056(7)
N1 0.0368(13) 0.0278(12) 0.0346(13) -0.0086(10) 0.0012(11) -0.0141(11)
N2 0.0436(15) 0.0304(13) 0.0334(13) -0.0069(11) -0.0027(11) -0.0161(11)
N3 0.0411(14) 0.0299(13) 0.0338(13) -0.0057(10) -0.0035(11) -0.0165(11)
N4 0.0443(15) 0.0327(13) 0.0345(14) -0.0104(11) 0.0008(11) -0.0198(11)
N5 0.0342(14) 0.0383(14) 0.0373(14) -0.0101(11) 0.0015(11) -0.0118(11)
N6 0.0383(15) 0.0513(16) 0.0378(14) -0.0172(12) 0.0033(11) -0.0182(13)
N7 0.0392(15) 0.069(2) 0.0405(16) -0.0212(15) 0.0035(12) -0.0237(15)
N8 0.0417(16) 0.0578(17) 0.0406(15) -0.0210(13) 0.0066(12) -0.0247(14)
N9 0.0523(18) 0.0503(17) 0.0495(17) -0.0166(14) 0.0048(14) -0.0232(15)
N10 0.0369(15) 0.0510(16) 0.0467(16) -0.0186(13) 0.0024(12) -0.0177(13)
N11 0.0440(16) 0.0571(18) 0.0496(17) -0.0205(14) 0.0070(13) -0.0253(14)
C1 0.0318(15) 0.0303(15) 0.0336(15) -0.0081(12) 0.0011(12) -0.0121(12)
C2 0.0351(16) 0.0362(16) 0.0323(15) -0.0095(13) 0.0010(12) -0.0137(13)
C3 0.0391(17) 0.0318(15) 0.0365(16) -0.0127(13) -0.0018(13) -0.0118(13)
C4 0.0302(15) 0.0260(14) 0.0380(16) -0.0093(12) -0.0023(12) -0.0089(12)
C5 0.0333(16) 0.0282(15) 0.0431(17) -0.0096(13) -0.0041(13) -0.0105(13)
C6 0.0376(16) 0.0258(14) 0.0404(17) -0.0071(12) -0.0043(13) -0.0121(13)
C7 0.061(2) 0.0337(16) 0.0458(19) -0.0066(14) -0.0036(16) -0.0268(16)
C8 0.066(2) 0.0349(17) 0.0402(19) -0.0046(14) 0.0002(16) -0.0273(16)
C9 0.0442(18) 0.0296(15) 0.0370(17) -0.0045(13) 0.0000(14) -0.0155(14)
C10 0.0448(18) 0.0333(16) 0.0352(17) -0.0058(13) 0.0004(14) -0.0165(14)
C11 0.0386(17) 0.0349(16) 0.0328(16) -0.0088(13) -0.0016(13) -0.0149(13)
C12 0.066(2) 0.0446(19) 0.0328(17) -0.0070(14) -0.0008(16) -0.0256(17)
C13 0.063(2) 0.0464(19) 0.0377(18) -0.0166(15) 0.0020(16) -0.0285(17)
C14 0.0416(17) 0.0383(16) 0.0383(17) -0.0144(13) 0.0008(13) -0.0198(14)
C15 0.0458(18) 0.0359(16) 0.0401(17) -0.0133(14) 0.0021(14) -0.0210(14)
C16 0.053(2) 0.0355(16) 0.0388(17) -0.0125(14) 0.0031(14) -0.0243(15)
C17 0.100(3) 0.0417(19) 0.044(2) -0.0154(16) 0.0083(19) -0.042(2)
C18 0.099(3) 0.0382(18) 0.0390(19) -0.0085(15) 0.0078(19) -0.038(2)
C19 0.0502(19) 0.0330(16) 0.0362(17) -0.0086(13) 0.0038(14) -0.0230(14)
C20 0.0372(16) 0.0347(16) 0.0356(16) -0.0075(13) 0.0013(13) -0.0172(13)
C21 0.0450(18) 0.0299(15) 0.0406(17) -0.0102(13) 0.0018(14) -0.0187(14)
C22 0.057(2) 0.0380(18) 0.057(2) -0.0103(16) -0.0107(17) -0.0201(16)
C23 0.082(3) 0.060(2) 0.064(2) -0.0143(19) -0.017(2) -0.043(2)
C24 0.104(3) 0.050(2) 0.066(3) -0.025(2) 0.003(2) -0.047(2)
C25 0.076(3) 0.0362(19) 0.075(3) -0.0216(18) 0.005(2) -0.0250(19)
C26 0.050(2) 0.0355(17) 0.061(2) -0.0142(16) -0.0038(17) -0.0180(16)
C31 0.078(3) 0.0429(19) 0.0340(17) -0.0096(15) 0.0049(17) -0.0327(19)
C32 0.084(3) 0.056(2) 0.047(2) 0.0038(18) -0.010(2) -0.023(2)
C33 0.126(4) 0.068(3) 0.049(3) 0.005(2) -0.011(3) -0.033(3)
C34 0.157(6) 0.071(3) 0.054(3) -0.007(2) 0.009(3) -0.060(4)
C35 0.178(7) 0.110(5) 0.069(3) -0.031(3) 0.064(4) -0.080(5)
C36 0.111(4) 0.066(3) 0.076(3) -0.014(2) 0.036(3) -0.036(3)
C41 0.064(2) 0.0354(16) 0.0362(17) -0.0100(14) 0.0022(15) -0.0271(16)
C42 0.084(3) 0.058(2) 0.075(3) -0.035(2) 0.024(2) -0.041(2)
C43 0.133(5) 0.068(3) 0.088(3) -0.051(3) 0.044(3) -0.056(3)
C44 0.159(5) 0.057(3) 0.064(3) -0.027(2) 0.004(3) -0.064(3)
C45 0.105(4) 0.065(3) 0.089(3) -0.022(3) -0.013(3) -0.056(3)
C46 0.069(3) 0.057(2) 0.079(3) -0.027(2) 0.003(2) -0.038(2)
C51 0.0428(18) 0.0333(15) 0.0362(17) -0.0099(13) 0.0055(14) -0.0181(14)
C52 0.056(2) 0.0429(18) 0.0468(19) -0.0075(15) -0.0032(16) -0.0256(17)
C53 0.080(3) 0.051(2) 0.044(2) -0.0032(17) -0.0134(19) -0.027(2)
C54 0.086(3) 0.051(2) 0.045(2) -0.0006(17) 0.007(2) -0.026(2)
C55 0.065(3) 0.050(2) 0.064(3) -0.0071(19) 0.022(2) -0.032(2)
C56 0.0451(19) 0.0450(19) 0.053(2) -0.0100(16) 0.0036(16) -0.0224(16)
C61 0.0375(17) 0.0395(17) 0.0366(17) -0.0087(13) -0.0017(13) -0.0150(14)
C62 0.0357(17) 0.0479(18) 0.0413(18) -0.0213(15) 0.0057(14) -0.0185(15)
C63 0.0334(18) 0.057(2) 0.060(2) -0.0131(18) -0.0004(16) -0.0030(16)
C64 0.047(2) 0.057(2) 0.051(2) 0.0039(18) -0.0067(17) -0.0043(18)
C65 0.0450(19) 0.050(2) 0.0382(18) -0.0049(15) 0.0033(15) -0.0110(16)
C71 0.0437(19) 0.055(2) 0.0426(18) -0.0165(16) 0.0065(15) -0.0246(17)
C72 0.053(2) 0.057(2) 0.0390(19) -0.0111(16) 0.0051(16) -0.0237(18)
C73 0.070(3) 0.057(2) 0.061(2) -0.0134(19) 0.006(2) -0.029(2)
C74 0.090(4) 0.055(3) 0.079(3) -0.018(2) 0.014(3) -0.025(3)
C75 0.070(3) 0.060(3) 0.076(3) -0.011(2) 0.011(2) -0.010(2)
C76 0.053(2) 0.071(3) 0.051(2) -0.012(2) 0.0047(18) -0.015(2)
C77 0.048(2) 0.059(2) 0.0379(18) -0.0126(16) 0.0032(15) -0.0186(17)
C78 0.0376(18) 0.063(2) 0.0351(17) -0.0171(16) 0.0022(14) -0.0196(16)
C79 0.0402(18) 0.069(2) 0.0400(18) -0.0269(17) 0.0071(15) -0.0272(17)
C80 0.053(2) 0.075(3) 0.044(2) -0.0317(18) 0.0141(17) -0.038(2)
C81 0.059(2) 0.097(3) 0.059(2) -0.039(2) 0.0173(19) -0.050(2)
C82 0.075(3) 0.125(4) 0.076(3) -0.042(3) 0.026(3) -0.071(3)
C83 0.102(4) 0.107(4) 0.066(3) -0.028(3) 0.025(3) -0.079(3)
C84 0.082(3) 0.075(3) 0.061(2) -0.024(2) 0.014(2) -0.051(2)
C85 0.062(2) 0.065(2) 0.049(2) -0.0288(18) 0.0163(18) -0.040(2)
C86 0.052(2) 0.055(2) 0.048(2) -0.0238(17) 0.0101(17) -0.0274(18)
C87 0.046(2) 0.050(2) 0.047(2) -0.0201(16) 0.0024(16) -0.0147(16)
C88 0.0390(18) 0.058(2) 0.048(2) -0.0224(17) 0.0027(15) -0.0128(16)
C89 0.055(2) 0.071(3) 0.049(2) -0.0213(19) 0.0018(18) -0.017(2)
C90 0.052(2) 0.094(3) 0.047(2) -0.030(2) -0.0033(18) -0.017(2)
C91 0.049(2) 0.104(4) 0.060(3) -0.049(3) 0.0041(19) -0.029(2)
C92 0.045(2) 0.077(3) 0.058(2) -0.039(2) 0.0098(17) -0.0260(19)
C93 0.0351(17) 0.062(2) 0.050(2) -0.0265(17) 0.0051(15) -0.0158(16)
C94 0.0380(18) 0.059(2) 0.0456(19) -0.0220(17) 0.0085(15) -0.0222(16)
C95 0.596(18) 0.574(16) 0.199(14) 0.131(17) -0.115(17) -0.507
C96 0.137(14) 0.39(4) 1.84(14) -0.56(6) 0.19(4) -0.099(19)
C97 0.30(2) 0.167(13) 0.60(4) -0.001(17) 0.23(2) -0.054(13)
C98 0.063(8) 0.20(2) 0.32(3) -0.13(2) -0.013(12) -0.016(10)
C99 0.27(2) 0.039(6) 0.104(10) -0.018(6) -0.040(12) 0.043(10)
C100 0.327(15) 1.18(5) 0.17(2) 0.30(3) -0.154(17) -0.562

loop_
_atom_type_symbol
_atom_type_description
_atom_type_scat_dispersion_real
_atom_type_scat_dispersion_imag
_atom_type_scat_source
C C 0.0033 0.0016 'International Tables Vol C Tables 4.2.6.8 and 6.1.1.4'
H H 0.0000 0.0000 'International Tables Vol C Tables 4.2.6.8 and 6.1.1.4'
B B 0.0013 0.0007 'International Tables Vol C Tables 4.2.6.8 and 6.1.1.4'
N N 0.0061 0.0033 'International Tables Vol C Tables 4.2.6.8 and 6.1.1.4'
O O 0.0106 0.0060 'International Tables Vol C Tables 4.2.6.8 and 6.1.1.4'
Zn Zn 0.2839 1.4301 'International Tables Vol C Tables 4.2.6.8 and 6.1.1.4'

loop_
_geom_angle_atom_site_label_1
_geom_angle_atom_site_label_2
_geom_angle_atom_site_label_3
_geom_angle
_geom_angle_site_symmetry_1
_geom_angle_site_symmetry_3
_geom_angle_publ_flag
N2 Zn1 N1 89.34(9) . . ?
N2 Zn1 N4 163.03(10) . . ?
N1 Zn1 N4 88.33(9) . . ?
N2 Zn1 N3 88.21(9) . . ?
N1 Zn1 N3 164.30(10) . . ?
N4 Zn1 N3 89.51(9) . . ?
N2 Zn1 N5 102.08(10) . . ?
N1 Zn1 N5 101.23(10) . . ?
N4 Zn1 N5 94.86(10) . . ?
N3 Zn1 N5 94.44(10) . . ?
O1 B1 N8 108.9(3) . . ?
O1 B1 N6 118.2(3) . . ?
N8 B1 N6 104.6(3) . . ?
O1 B1 N10 115.8(3) . . ?
N8 B1 N10 104.2(3) . . ?
N6 B1 N10 103.8(3) . . ?
C62 O1 B1 124.9(3) . . ?
C1 N1 C4 106.6(2) . . ?
C1 N1 Zn1 127.43(19) . . ?
C4 N1 Zn1 125.93(19) . . ?
C9 N2 C6 106.6(2) . . ?
C9 N2 Zn1 126.4(2) . . ?
C6 N2 Zn1 125.26(19) . . ?
C11 N3 C14 106.8(2) . . ?
C11 N3 Zn1 127.9(2) . . ?
C14 N3 Zn1 125.11(19) . . ?
C19 N4 C16 106.8(2) . . ?
C19 N4 Zn1 126.18(19) . . ?
C16 N4 Zn1 124.1(2) . . ?
C65 N5 C61 118.0(3) . . ?
C65 N5 Zn1 120.7(2) . . ?
C61 N5 Zn1 121.1(2) . . ?
C71 N6 C78 112.1(3) . . ?
C71 N6 B1 123.6(3) . . ?
C78 N6 B1 122.2(3) . . ?
C79 N7 C78 117.4(3) . . ?
C79 N8 C86 113.6(3) . . ?
C79 N8 B1 123.0(3) . . ?
C86 N8 B1 122.8(3) . . ?
C87 N9 C86 117.2(3) . . ?
C94 N10 C87 112.8(3) . . ?
C94 N10 B1 123.9(3) . . ?
C87 N10 B1 122.0(3) . . ?
C71 N11 C94 117.1(3) . . ?
N1 C1 C20 125.3(3) . . ?
N1 C1 C2 109.5(2) . . ?
C20 C1 C2 125.3(3) . . ?
C3 C2 C1 107.2(3) . . ?
C2 C3 C4 107.3(3) . . ?
N1 C4 C5 125.5(3) . . ?
N1 C4 C3 109.4(2) . . ?
C5 C4 C3 125.0(3) . . ?
C4 C5 C6 125.7(3) . . ?
C4 C5 C21 116.8(3) . . ?
C6 C5 C21 117.5(3) . . ?
N2 C6 C5 125.1(3) . . ?
N2 C6 C7 109.2(3) . . ?
C5 C6 C7 125.6(3) . . ?
C8 C7 C6 107.4(3) . . ?
C7 C8 C9 107.2(3) . . ?
N2 C9 C10 125.7(3) . . ?
N2 C9 C8 109.5(3) . . ?
C10 C9 C8 124.8(3) . . ?
C11 C10 C9 125.1(3) . . ?
C11 C10 C31 118.2(3) . . ?
C9 C10 C31 116.8(3) . . ?
N3 C11 C10 125.2(3) . . ?
N3 C11 C12 109.3(3) . . ?
C10 C11 C12 125.5(3) . . ?
C13 C12 C11 107.5(3) . . ?
C12 C13 C14 107.2(3) . . ?
N3 C14 C15 125.6(3) . . ?
N3 C14 C13 109.2(3) . . ?
C15 C14 C13 125.2(3) . . ?
C16 C15 C14 125.9(3) . . ?
C16 C15 C41 117.7(3) . . ?
C14 C15 C41 116.4(3) . . ?
N4 C16 C15 125.6(3) . . ?
N4 C16 C17 109.1(3) . . ?
C15 C16 C17 125.4(3) . . ?
C18 C17 C16 107.5(3) . . ?
C17 C18 C19 107.7(3) . . ?
N4 C19 C20 125.9(3) . . ?
N4 C19 C18 108.9(3) . . ?
C20 C19 C18 125.1(3) . . ?
C19 C20 C1 124.7(3) . . ?
C19 C20 C51 117.6(3) . . ?
C1 C20 C51 117.7(3) . . ?
C26 C21 C22 118.4(3) . . ?
C26 C21 C5 121.6(3) . . ?
C22 C21 C5 120.0(3) . . ?
C23 C22 C21 120.8(3) . . ?
C24 C23 C22 120.0(4) . . ?
C25 C24 C23 120.0(3) . . ?
C24 C25 C26 120.2(4) . . ?
C21 C26 C25 120.7(3) . . ?
C36 C31 C32 117.1(4) . . ?
C36 C31 C10 122.2(4) . . ?
C32 C31 C10 120.7(3) . . ?
C33 C32 C31 122.3(5) . . ?
C34 C33 C32 120.1(5) . . ?
C33 C34 C35 120.7(5) . . ?
C34 C35 C36 119.8(5) . . ?
C31 C36 C35 120.0(5) . . ?
C42 C41 C46 118.6(3) . . ?
C42 C41 C15 120.7(3) . . ?
C46 C41 C15 120.7(3) . . ?
C41 C42 C43 120.7(4) . . ?
C44 C43 C42 120.3(5) . . ?
C45 C44 C43 119.9(4) . . ?
C44 C45 C46 120.3(4) . . ?
C41 C46 C45 120.2(4) . . ?
C52 C51 C56 117.9(3) . . ?
C52 C51 C20 120.4(3) . . ?
C56 C51 C20 121.8(3) . . ?
C53 C52 C51 121.1(3) . . ?
C52 C53 C54 120.5(4) . . ?
C55 C54 C53 119.4(4) . . ?
C54 C55 C56 120.7(4) . . ?
C51 C56 C55 120.4(3) . . ?
N5 C61 C62 122.8(3) . . ?
O1 C62 C63 121.9(3) . . ?
O1 C62 C61 119.5(3) . . ?
C63 C62 C61 118.4(3) . . ?
C64 C63 C62 119.0(3) . . ?
C63 C64 C65 119.5(3) . . ?
N5 C65 C64 122.3(3) . . ?
N11 C71 N6 122.6(3) . . ?
N11 C71 C72 129.4(3) . . ?
N6 C71 C72 106.1(3) . . ?
C73 C72 C77 120.8(4) . . ?
C73 C72 C71 131.8(4) . . ?
C77 C72 C71 107.0(3) . . ?
C74 C73 C72 117.8(4) . . ?
C73 C74 C75 122.1(4) . . ?
C76 C75 C74 121.2(4) . . ?
C75 C76 C77 118.2(4) . . ?
C76 C77 C72 119.9(4) . . ?
C76 C77 C78 132.2(4) . . ?
C72 C77 C78 107.5(3) . . ?
N7 C78 N6 122.3(3) . . ?
N7 C78 C77 129.8(3) . . ?
N6 C78 C77 105.9(3) . . ?
N7 C79 N8 122.1(3) . . ?
N7 C79 C80 130.9(3) . . ?
N8 C79 C80 105.4(3) . . ?
C81 C80 C85 120.4(4) . . ?
C81 C80 C79 132.3(4) . . ?
C85 C80 C79 107.2(3) . . ?
C82 C81 C80 117.5(4) . . ?
C83 C82 C81 122.2(4) . . ?
C82 C83 C84 121.4(4) . . ?
C83 C84 C85 117.3(4) . . ?
C84 C85 C80 121.2(4) . . ?
C84 C85 C86 131.4(4) . . ?
C80 C85 C86 107.3(3) . . ?
N9 C86 N8 122.4(3) . . ?
N9 C86 C85 131.1(3) . . ?
N8 C86 C85 105.1(3) . . ?
N9 C87 N10 122.6(3) . . ?
N9 C87 C88 130.6(3) . . ?
N10 C87 C88 105.2(3) . . ?
C89 C88 C93 120.2(3) . . ?
C89 C88 C87 132.3(4) . . ?
C93 C88 C87 107.5(3) . . ?
C90 C89 C88 118.1(4) . . ?
C89 C90 C91 121.5(4) . . ?
C92 C91 C90 121.9(4) . . ?
C91 C92 C93 117.4(4) . . ?
C92 C93 C88 120.7(3) . . ?
C92 C93 C94 132.1(4) . . ?
C88 C93 C94 107.1(3) . . ?
N11 C94 N10 122.5(3) . . ?
N11 C94 C93 130.1(3) . . ?
N10 C94 C93 105.9(3) . . ?
O2 C96 C97 129.6(19) . . ?
O2 C96 C95 104.8(17) . . ?
C97 C96 C95 117.4(13) . . ?
O3 C99 C98 99.6(13) . . ?
O3 C99 C100 136.4(18) . . ?
C98 C99 C100 120.4(17) . . ?

loop_
_geom_bond_atom_site_label_1
_geom_bond_atom_site_label_2
_geom_bond_distance
_geom_bond_site_symmetry_2
_geom_bond_publ_flag
Zn1 N2 2.063(2) . ?
Zn1 N1 2.063(2) . ?
Zn1 N4 2.068(2) . ?
Zn1 N3 2.068(2) . ?
Zn1 N5 2.155(3) . ?
B1 O1 1.440(4) . ?
B1 N8 1.484(5) . ?
B1 N6 1.490(5) . ?
B1 N10 1.497(5) . ?
O1 C62 1.371(4) . ?
O2 C96 1.211(10) . ?
O3 C99 1.230(9) . ?
N1 C1 1.374(4) . ?
N1 C4 1.376(4) . ?
N2 C9 1.372(4) . ?
N2 C6 1.376(4) . ?
N3 C11 1.363(4) . ?
N3 C14 1.376(4) . ?
N4 C19 1.370(4) . ?
N4 C16 1.377(4) . ?
N5 C65 1.328(4) . ?
N5 C61 1.337(4) . ?
N6 C71 1.374(4) . ?
N6 C78 1.375(4) . ?
N7 C79 1.341(5) . ?
N7 C78 1.346(4) . ?
N8 C79 1.357(4) . ?
N8 C86 1.367(4) . ?
N9 C87 1.337(4) . ?
N9 C86 1.345(5) . ?
N10 C94 1.362(4) . ?
N10 C87 1.379(4) . ?
N11 C71 1.337(4) . ?
N11 C94 1.339(4) . ?
C1 C20 1.409(4) . ?
C1 C2 1.433(4) . ?
C2 C3 1.357(4) . ?
C3 C4 1.432(4) . ?
C4 C5 1.402(4) . ?
C5 C6 1.405(4) . ?
C5 C21 1.502(4) . ?
C6 C7 1.442(4) . ?
C7 C8 1.345(5) . ?
C8 C9 1.442(4) . ?
C9 C10 1.407(4) . ?
C10 C11 1.400(4) . ?
C10 C31 1.502(4) . ?
C11 C12 1.438(4) . ?
C12 C13 1.341(5) . ?
C13 C14 1.436(4) . ?
C14 C15 1.405(4) . ?
C15 C16 1.397(4) . ?
C15 C41 1.499(4) . ?
C16 C17 1.438(4) . ?
C17 C18 1.335(5) . ?
C18 C19 1.443(4) . ?
C19 C20 1.398(4) . ?
C20 C51 1.495(4) . ?
C21 C26 1.381(4) . ?
C21 C22 1.384(5) . ?
C22 C23 1.378(5) . ?
C23 C24 1.374(6) . ?
C24 C25 1.364(6) . ?
C25 C26 1.383(5) . ?
C31 C36 1.363(6) . ?
C31 C32 1.383(5) . ?
C32 C33 1.382(5) . ?
C33 C34 1.313(7) . ?
C34 C35 1.362(8) . ?
C35 C36 1.421(7) . ?
C41 C42 1.371(5) . ?
C41 C46 1.378(5) . ?
C42 C43 1.383(6) . ?
C43 C44 1.365(7) . ?
C44 C45 1.353(7) . ?
C45 C46 1.395(6) . ?
C51 C52 1.388(5) . ?
C51 C56 1.389(4) . ?
C52 C53 1.375(5) . ?
C53 C54 1.376(6) . ?
C54 C55 1.362(6) . ?
C55 C56 1.389(5) . ?
C61 C62 1.379(4) . ?
C62 C63 1.377(5) . ?
C63 C64 1.363(5) . ?
C64 C65 1.379(5) . ?
C71 C72 1.448(5) . ?
C72 C73 1.391(5) . ?
C72 C77 1.424(5) . ?
C73 C74 1.376(6) . ?
C74 C75 1.385(7) . ?
C75 C76 1.383(6) . ?
C76 C77 1.400(5) . ?
C77 C78 1.443(5) . ?
C79 C80 1.454(5) . ?
C80 C81 1.389(5) . ?
C80 C85 1.416(5) . ?
C81 C82 1.383(6) . ?
C82 C83 1.382(7) . ?
C83 C84 1.384(6) . ?
C84 C85 1.391(5) . ?
C85 C86 1.455(5) . ?
C87 C88 1.455(5) . ?
C88 C89 1.393(5) . ?
C88 C93 1.416(5) . ?
C89 C90 1.378(6) . ?
C90 C91 1.383(6) . ?
C91 C92 1.380(6) . ?
C92 C93 1.398(5) . ?
C93 C94 1.456(5) . ?
C95 C96 1.512(10) . ?
C96 C97 1.502(10) . ?
C98 C99 1.494(10) . ?
C99 C100 1.512(10) . ?
